data_4069734
loop_
_publ_author_name
'Martincov\'a, Jana'
'Dost\'alov\'a, Romana'
'Dost\'al, Libor'
'R\%u\<zi\<cka, Ale\<s'
'Jambor, Roman'

_publ_section_title
;
 The Stannylene {2,6-(Me2NCH2)2C6H3}SnCl as a Ligand in Transition Metal
 Complexes of Palladium, Ruthenium, and Rhodium
;
_journal_issue 16
_journal_name_full Organometallics
_journal_page_first 4823
_journal_paper_doi 10.1021/om900393k
_journal_volume 28
_journal_year 2009
_chemical_formula_moiety 'C30 H48 Cl4 N4 Pd2 Sn2'
_chemical_formula_sum 'C30 H48 Cl4 N4 Pd2 Sn2'
_chemical_formula_weight 1056.86
_space_group_IT_number 2
_symmetry_cell_setting triclinic
_symmetry_space_group_name_Hall '-P 1'
_symmetry_space_group_name_H-M 'P -1'
_atom_sites_solution_hydrogens geom
_atom_sites_solution_primary direct
_atom_sites_solution_secondary difmap
_audit_creation_method SHELXL-97
_cell_angle_alpha 106.906(6)
_cell_angle_beta 102.251(4)
_cell_angle_gamma 94.851(6)
_cell_formula_units_Z 2
_cell_length_a 8.8802(4)
_cell_length_b 12.8108(9)
_cell_length_c 17.8831(12)
_cell_measurement_reflns_used 31792
_cell_measurement_temperature 150(1)
_cell_measurement_theta_max 27.5
_cell_measurement_theta_min 1
_cell_volume 1878.8(2)
_computing_cell_refinement 'COLLECT and DENZO'
_computing_data_collection 'COLLECT (Hooft, 1998) and DENZO (Otwinowski & Minor, 1997)'
_computing_data_reduction 'COLLECT and DENZO'
_computing_molecular_graphics 'PLATON (Spek, 2003)'
_computing_publication_material 'SHELXL-97 (Sheldrick, 1997)'
_computing_structure_refinement 'SHELXL-97 (Sheldrick, 1997)'
_computing_structure_solution 'SIR92 (Altomare et al., 1994)'
_diffrn_ambient_temperature 150(1)
_diffrn_detector_area_resol_mean 9.091
_diffrn_measured_fraction_theta_full 0.986
_diffrn_measured_fraction_theta_max 0.986
_diffrn_measurement_device_type 'Bruker Nonius KappaCCD area detector'
_diffrn_measurement_method '\f and \w scans to fill the Ewald sphere'
_diffrn_radiation_monochromator graphite
_diffrn_radiation_source 'fine-focus sealed tube'
_diffrn_radiation_type MoK\a
_diffrn_radiation_wavelength 0.71073
_diffrn_reflns_av_R_equivalents 0.0715
_diffrn_reflns_av_sigmaI/netI 0.0478
_diffrn_reflns_limit_h_max 11
_diffrn_reflns_limit_h_min -11
_diffrn_reflns_limit_k_max 16
_diffrn_reflns_limit_k_min -16
_diffrn_reflns_limit_l_max 23
_diffrn_reflns_limit_l_min -23
_diffrn_reflns_number 31696
_diffrn_reflns_theta_full 27.50
_diffrn_reflns_theta_max 27.50
_diffrn_reflns_theta_min 3.20
_exptl_absorpt_coefficient_mu 2.566
_exptl_absorpt_correction_T_max 0.719
_exptl_absorpt_correction_T_min 0.419
_exptl_absorpt_correction_type integration
_exptl_absorpt_process_details
;
Gaussian integration (Coppens, 1970)
;
_exptl_crystal_colour yellow
_exptl_crystal_density_diffrn 1.872
_exptl_crystal_density_method 'not measured'
_exptl_crystal_description block
_exptl_crystal_F_000 1036
_exptl_crystal_size_max 0.35
_exptl_crystal_size_mid 0.21
_exptl_crystal_size_min 0.15
_refine_diff_density_max 2.475
_refine_diff_density_min -2.439
_refine_diff_density_rms 0.234
_refine_ls_extinction_method none
_refine_ls_goodness_of_fit_ref 1.085
_refine_ls_hydrogen_treatment constr
_refine_ls_matrix_type full
_refine_ls_number_parameters 394
_refine_ls_number_reflns 8514
_refine_ls_number_restraints 20
_refine_ls_restrained_S_all 1.085
_refine_ls_R_factor_all 0.0606
_refine_ls_R_factor_gt 0.0471
_refine_ls_shift/su_max 0.003
_refine_ls_shift/su_mean 0.000
_refine_ls_structure_factor_coef Fsqd
_refine_ls_weighting_details 'calc w=1/[\s^2^(Fo^2^)+(0.0723P)^2^+3.1668P] where P=(Fo^2^+2Fc^2^)/3'
_refine_ls_weighting_scheme calc
_refine_ls_wR_factor_gt 0.1139
_refine_ls_wR_factor_ref 0.1246
_reflns_number_gt 7024
_reflns_number_total 8514
_reflns_threshold_expression >2sigma(I)
_cod_data_source_file om900393k_si_002.cif
_cod_data_source_block shelxl
_cod_depositor_comments
;
 Removing the '_#' data item since it was intended to be a comment and not
 a proper data item.

 Antanas Vaitkus,
 2017-03-07

The following automatic conversions were performed:

'_symmetry_cell_setting' value 'Triclinic' changed to 'triclinic'
according to /home/saulius/struct/CIF-dictionaries/cif_core.dic
dictionary named 'cif_core.dic' version 2.4.2 from 2011-04-26.

Automatic conversion script
Id: cif_fix_values 1715 2011-07-08 13:25:40Z adriana 
;
_cod_original_cell_volume 1878.7(2)
_cod_database_code 4069734

loop_
_symmetry_equiv_pos_as_xyz
'x, y, z'
'-x, -y, -z'

loop_
_atom_site_label
_atom_site_type_symbol
_atom_site_fract_x
_atom_site_fract_y
_atom_site_fract_z
_atom_site_U_iso_or_equiv
_atom_site_adp_type
_atom_site_occupancy
_atom_site_symmetry_multiplicity
_atom_site_calc_flag
_atom_site_refinement_flags
_atom_site_disorder_assembly
_atom_site_disorder_group
Sn1 Sn -0.28931(4) 0.27263(3) 0.53228(2) 0.01762(10) Uani 1 1 d . C .
Sn2 Sn 0.18412(4) 0.25548(3) 0.994110(19) 0.01621(10) Uani 1 1 d . . .
Pd2 Pd 0.40963(5) 0.35875(3) 1.11516(2) 0.02048(11) Uani 1 1 d . . .
Pd1 Pd -0.16301(5) 0.27276(3) 0.41652(2) 0.01985(11) Uani 1 1 d . . .
Cl2 Cl -0.05529(15) 0.10906(11) 0.39491(8) 0.0242(3) Uani 1 1 d . C .
Cl4 Cl 0.54615(16) 0.21658(12) 1.13771(9) 0.0314(3) Uani 1 1 d . . .
Cl3 Cl 0.10513(17) 0.37169(11) 0.91055(8) 0.0267(3) Uani 1 1 d . . .
Cl1 Cl -0.29769(17) 0.45848(11) 0.61688(9) 0.0298(3) Uani 1 1 d . . .
N4 N -0.0518(5) 0.2700(3) 1.0489(3) 0.0182(8) Uani 1 1 d . . .
C20 C -0.2157(6) -0.0081(4) 0.9032(3) 0.0198(10) Uani 1 1 d . . .
H20 H -0.3032 -0.0288 0.9223 0.024 Uiso 1 1 d R . .
C16 C 0.0197(5) 0.1119(4) 0.9232(3) 0.0148(9) Uani 1 1 d . . .
C17 C 0.0378(6) 0.0532(4) 0.8481(3) 0.0179(10) Uani 1 1 d . . .
C1 C -0.3981(6) 0.1803(4) 0.5928(3) 0.0206(10) Uani 1 1 d . . .
C21 C -0.1064(6) 0.0831(4) 0.9506(3) 0.0173(10) Uani 1 1 d . . .
C2 C -0.3177(6) 0.1774(4) 0.6676(3) 0.0215(10) Uani 1 1 d . C .
C9 C -0.0212(7) 0.1553(5) 0.6075(3) 0.0272(12) Uani 1 1 d . . .
H9A H 0.0611 0.1443 0.6476 0.033 Uiso 1 1 d R . .
H9B H 0.0183 0.1608 0.5625 0.033 Uiso 1 1 d R . .
H9C H -0.1044 0.0939 0.5894 0.033 Uiso 1 1 d R . .
C4 C -0.5394(7) 0.0578(5) 0.6702(4) 0.0308(13) Uani 1 1 d . C .
H4 H -0.5867 0.0147 0.6975 0.037 Uiso 1 1 d R . .
C18 C -0.0734(6) -0.0388(4) 0.7992(3) 0.0204(10) Uani 1 1 d . . .
H18 H -0.0612 -0.0801 0.7472 0.024 Uiso 1 1 d R . .
C7 C -0.1585(6) 0.2452(5) 0.7044(3) 0.0240(11) Uani 1 1 d . . .
H7A H -0.1674 0.3175 0.7371 0.029 Uiso 1 1 d R C .
H7B H -0.0956 0.2099 0.7372 0.029 Uiso 1 1 d R . .
C5 C -0.6215(7) 0.0645(5) 0.5969(4) 0.0308(13) Uani 1 1 d . . .
H5 H -0.7267 0.0265 0.5738 0.037 Uiso 1 1 d R C .
C19 C -0.1987(6) -0.0681(5) 0.8284(3) 0.0244(11) Uani 1 1 d . . .
H19 H -0.2741 -0.1315 0.7950 0.029 Uiso 1 1 d R . .
C26 C -0.1702(6) 0.3196(5) 1.0056(3) 0.0250(11) Uani 1 1 d . . .
H26A H -0.1941 0.2792 0.9490 0.030 Uiso 1 1 d R . .
H26B H -0.1304 0.3953 1.0141 0.030 Uiso 1 1 d R . .
H26C H -0.2632 0.3161 1.0246 0.030 Uiso 1 1 d R . .
C24 C 0.3907(7) 0.0784(5) 0.9200(4) 0.0291(12) Uani 1 1 d . . .
H24A H 0.4392 0.0388 0.8796 0.035 Uiso 1 1 d R . .
H24B H 0.3205 0.0273 0.9314 0.035 Uiso 1 1 d R . .
H24C H 0.4694 0.1179 0.9684 0.035 Uiso 1 1 d R . .
C3 C -0.3869(7) 0.1134(5) 0.7055(3) 0.0291(12) Uani 1 1 d . . .
H3 H -0.3297 0.1077 0.7558 0.035 Uiso 1 1 d R C .
C27 C -0.0155(7) 0.3317(5) 1.1360(3) 0.0285(12) Uani 1 1 d . . .
H27A H 0.0615 0.2994 1.1645 0.034 Uiso 1 1 d R . .
H27B H -0.1082 0.3282 1.1552 0.034 Uiso 1 1 d R . .
H27C H 0.0246 0.4074 1.1448 0.034 Uiso 1 1 d R . .
C13 C -0.2350(10) 0.4230(6) 0.4077(4) 0.0443(17) Uani 1 1 d D C .
H13A H -0.1500 0.4410 0.4522 0.053 Uiso 1 1 calc RD A 1
H13B H -0.3289 0.4471 0.4136 0.053 Uiso 1 1 calc RD A 1
N1 N -0.0812(5) 0.2577(4) 0.6418(3) 0.0197(9) Uani 1 1 d . C .
C30 C 0.5765(8) 0.5002(6) 1.2038(5) 0.0473(18) Uani 1 1 d . . .
H30A H 0.6226 0.4811 1.2507 0.057 Uiso 1 1 d R . .
H30B H 0.6568 0.5203 1.1798 0.057 Uiso 1 1 d R . .
C29 C 0.4292(10) 0.5291(6) 1.1899(5) 0.0483(18) Uani 1 1 d . . .
C28 C 0.3418(8) 0.5127(5) 1.1125(4) 0.0366(14) Uani 1 1 d . . .
H28A H 0.3838 0.5354 1.0735 0.044 Uiso 1 1 d R . .
H28B H 0.2301 0.5056 1.0978 0.044 Uiso 1 1 d R . .
N2 N -0.5759(5) 0.2391(4) 0.4673(3) 0.0231(9) Uani 1 1 d . . .
C15 C -0.0859(8) 0.3234(6) 0.3215(4) 0.0392(15) Uani 1 1 d D C .
H15A H 0.0007 0.3402 0.3650 0.047 Uiso 1 1 calc RD B 1
H15B H -0.0799 0.2814 0.2705 0.047 Uiso 0.79(14) 1 calc PRD B 1
N3 N 0.3035(5) 0.1573(4) 0.8899(3) 0.0202(9) Uani 1 1 d . . .
C25 C -0.1129(6) 0.1527(4) 1.0344(3) 0.0191(10) Uani 1 1 d . . .
H25A H -0.0512 0.1262 1.0739 0.023 Uiso 1 1 d R . .
H25B H -0.2193 0.1462 1.0382 0.023 Uiso 1 1 d R . .
C23 C 0.4100(7) 0.2308(5) 0.8675(4) 0.0306(13) Uani 1 1 d . . .
H23A H 0.4544 0.1882 0.8264 0.037 Uiso 1 1 d R . .
H23B H 0.4918 0.2714 0.9142 0.037 Uiso 1 1 d R . .
H23C H 0.3523 0.2814 0.8476 0.037 Uiso 1 1 d R . .
C12 C -0.6116(8) 0.2314(6) 0.3818(4) 0.0393(15) Uani 1 1 d . C .
H12A H -0.5603 0.1759 0.3528 0.047 Uiso 1 1 d R . .
H12B H -0.5763 0.3015 0.3771 0.047 Uiso 1 1 d R . .
H12C H -0.7224 0.2122 0.3596 0.047 Uiso 1 1 d R . .
C11 C -0.6562(7) 0.3241(5) 0.5096(4) 0.0326(13) Uani 1 1 d . C .
H11A H -0.6336 0.3298 0.5658 0.039 Uiso 1 1 d R . .
H11B H -0.7667 0.3044 0.4868 0.039 Uiso 1 1 d R . .
H11C H -0.6207 0.3938 0.5042 0.039 Uiso 1 1 d R . .
C6 C -0.5501(6) 0.1249(4) 0.5579(3) 0.0216(11) Uani 1 1 d . C .
C10 C -0.6289(6) 0.1317(4) 0.4759(3) 0.0245(11) Uani 1 1 d . C .
H10A H -0.7397 0.1229 0.4699 0.029 Uiso 1 1 d R . .
H10B H -0.6043 0.0732 0.4350 0.029 Uiso 1 1 d R . .
C8 C 0.0504(7) 0.3500(6) 0.6754(4) 0.0361(14) Uani 1 1 d . . .
H8A H 0.1256 0.3369 0.7176 0.043 Uiso 1 1 d R C .
H8B H 0.0122 0.4175 0.6968 0.043 Uiso 1 1 d R . .
H8C H 0.0988 0.3559 0.6333 0.043 Uiso 1 1 d R . .
C22 C 0.1735(6) 0.0955(5) 0.8199(3) 0.0226(11) Uani 1 1 d . . .
H22A H 0.2084 0.0343 0.7861 0.027 Uiso 1 1 d R . .
H22B H 0.1407 0.1444 0.7900 0.027 Uiso 1 1 d R . .
C14A C -0.2215(15) 0.3602(10) 0.3325(6) 0.040(4) Uani 0.533(17) 1 d PDU C 1
H14A H -0.3073 0.3428 0.2884 0.048 Uiso 0.533(17) 1 calc PRD . .
C14B C -0.0962(16) 0.4156(10) 0.3810(8) 0.044(4) Uani 0.533(17) 1 d PDU C 2
H29 H 0.360(11) 0.533(8) 1.235(6) 0.08(3) Uiso 1 1 d . . .

loop_
_atom_site_aniso_label
_atom_site_aniso_U_11
_atom_site_aniso_U_22
_atom_site_aniso_U_33
_atom_site_aniso_U_23
_atom_site_aniso_U_13
_atom_site_aniso_U_12
Sn1 0.01891(18) 0.01361(18) 0.01953(18) 0.00497(13) 0.00369(13) 0.00195(13)
Sn2 0.01464(17) 0.01156(17) 0.01851(17) 0.00310(13) -0.00012(13) -0.00215(13)
Pd2 0.01846(19) 0.0149(2) 0.0218(2) 0.00321(16) -0.00135(15) -0.00560(15)
Pd1 0.0243(2) 0.0157(2) 0.0204(2) 0.00752(16) 0.00504(16) 0.00273(16)
Cl2 0.0235(6) 0.0204(6) 0.0301(6) 0.0081(5) 0.0090(5) 0.0045(5)
Cl4 0.0207(6) 0.0242(7) 0.0422(8) 0.0067(6) -0.0011(6) 0.0010(5)
Cl3 0.0355(7) 0.0184(6) 0.0259(6) 0.0103(5) 0.0030(5) 0.0024(5)
Cl1 0.0361(7) 0.0153(6) 0.0333(7) 0.0018(5) 0.0081(6) 0.0022(6)
N4 0.018(2) 0.014(2) 0.022(2) 0.0050(17) 0.0044(17) 0.0022(17)
C20 0.014(2) 0.018(2) 0.026(3) 0.009(2) 0.002(2) 0.000(2)
C16 0.013(2) 0.009(2) 0.017(2) 0.0006(18) -0.0009(18) -0.0043(18)
C17 0.017(2) 0.011(2) 0.024(2) 0.004(2) 0.0034(19) -0.0010(19)
C1 0.019(2) 0.017(2) 0.027(3) 0.006(2) 0.008(2) 0.003(2)
C21 0.016(2) 0.016(2) 0.019(2) 0.0064(19) 0.0012(18) 0.0021(19)
C2 0.025(3) 0.019(3) 0.021(2) 0.005(2) 0.008(2) 0.004(2)
C9 0.027(3) 0.030(3) 0.025(3) 0.010(2) 0.003(2) 0.012(2)
C4 0.032(3) 0.022(3) 0.045(3) 0.012(3) 0.022(3) 0.003(2)
C18 0.021(2) 0.015(2) 0.019(2) 0.001(2) -0.002(2) -0.002(2)
C7 0.024(3) 0.026(3) 0.017(2) 0.003(2) 0.000(2) 0.002(2)
C5 0.027(3) 0.016(3) 0.050(4) 0.006(3) 0.019(3) 0.001(2)
C19 0.018(2) 0.021(3) 0.027(3) 0.006(2) -0.004(2) -0.003(2)
C26 0.023(3) 0.022(3) 0.029(3) 0.008(2) 0.004(2) 0.007(2)
C24 0.020(3) 0.028(3) 0.036(3) 0.008(3) 0.002(2) 0.003(2)
C3 0.039(3) 0.028(3) 0.027(3) 0.012(2) 0.017(3) 0.008(3)
C27 0.029(3) 0.024(3) 0.027(3) 0.002(2) 0.006(2) -0.001(2)
C13 0.062(5) 0.030(3) 0.051(4) 0.023(3) 0.016(4) 0.020(3)
N1 0.0134(19) 0.020(2) 0.023(2) 0.0064(18) 0.0008(17) -0.0031(17)
C30 0.040(4) 0.026(3) 0.050(4) -0.003(3) -0.014(3) -0.016(3)
C29 0.069(5) 0.019(3) 0.046(4) 0.003(3) 0.004(4) 0.000(3)
C28 0.041(4) 0.018(3) 0.044(4) 0.007(3) 0.001(3) -0.002(3)
N2 0.020(2) 0.019(2) 0.024(2) 0.0024(18) -0.0020(18) 0.0030(18)
C15 0.050(4) 0.040(4) 0.039(4) 0.028(3) 0.016(3) 0.007(3)
N3 0.015(2) 0.020(2) 0.021(2) 0.0023(18) 0.0030(17) -0.0037(17)
C25 0.019(2) 0.015(2) 0.026(3) 0.009(2) 0.008(2) 0.004(2)
C23 0.026(3) 0.031(3) 0.029(3) 0.004(2) 0.010(2) -0.009(2)
C12 0.033(3) 0.043(4) 0.033(3) 0.010(3) -0.008(3) 0.006(3)
C11 0.026(3) 0.022(3) 0.044(3) 0.003(3) 0.004(3) 0.010(2)
C6 0.018(2) 0.014(2) 0.032(3) 0.004(2) 0.007(2) 0.006(2)
C10 0.015(2) 0.018(3) 0.034(3) 0.002(2) 0.001(2) 0.001(2)
C8 0.022(3) 0.039(4) 0.037(3) 0.009(3) -0.004(2) -0.009(3)
C22 0.020(2) 0.029(3) 0.016(2) 0.005(2) 0.003(2) -0.003(2)
C14A 0.062(9) 0.039(7) 0.025(6) 0.024(5) 0.000(6) 0.011(6)
C14B 0.071(10) 0.037(7) 0.046(8) 0.032(6) 0.034(7) 0.017(7)

loop_
_atom_type_symbol
_atom_type_description
_atom_type_scat_dispersion_real
_atom_type_scat_dispersion_imag
_atom_type_scat_source
C C 0.0033 0.0016 'International Tables Vol C Tables 4.2.6.8 and 6.1.1.4'
H H 0.0000 0.0000 'International Tables Vol C Tables 4.2.6.8 and 6.1.1.4'
Cl Cl 0.1484 0.1585 'International Tables Vol C Tables 4.2.6.8 and 6.1.1.4'
N N 0.0061 0.0033 'International Tables Vol C Tables 4.2.6.8 and 6.1.1.4'
Pd Pd -0.9988 1.0072 'International Tables Vol C Tables 4.2.6.8 and 6.1.1.4'
Sn Sn -0.6537 1.4246 'International Tables Vol C Tables 4.2.6.8 and 6.1.1.4'

loop_
_exptl_crystal_face_index_h
_exptl_crystal_face_index_k
_exptl_crystal_face_index_l
_exptl_crystal_face_perp_dist
1 0 0 0.100
0 1 0 0.075
0 0 1 0.175
-1 0 0 0.100
0 -1 0 0.075
0 0 -1 0.175

loop_
_geom_angle_atom_site_label_1
_geom_angle_atom_site_label_2
_geom_angle_atom_site_label_3
_geom_angle
C1 Sn1 Cl1 99.14(14)
C1 Sn1 N1 73.94(17)
Cl1 Sn1 N1 88.44(11)
C1 Sn1 N2 73.62(18)
Cl1 Sn1 N2 92.71(11)
N1 Sn1 N2 147.30(14)
C1 Sn1 Pd1 148.24(14)
Cl1 Sn1 Pd1 112.62(4)
N1 Sn1 Pd1 106.05(10)
N2 Sn1 Pd1 103.59(11)
C16 Sn2 N3 74.41(16)
C16 Sn2 Cl3 97.12(13)
N3 Sn2 Cl3 87.32(11)
C16 Sn2 N4 73.53(16)
N3 Sn2 N4 147.71(14)
Cl3 Sn2 N4 92.86(10)
C16 Sn2 Pd2 151.70(13)
N3 Sn2 Pd2 105.65(10)
Cl3 Sn2 Pd2 111.18(4)
N4 Sn2 Pd2 104.34(10)
C28 Pd2 C29 37.5(3)
C28 Pd2 C30 67.6(3)
C29 Pd2 C30 36.7(3)
C28 Pd2 Cl4 165.26(19)
C29 Pd2 Cl4 130.6(2)
C30 Pd2 Cl4 98.1(2)
C28 Pd2 Sn2 91.15(18)
C29 Pd2 Sn2 125.4(2)
C30 Pd2 Sn2 158.1(2)
Cl4 Pd2 Sn2 102.78(4)
C13 Pd1 C14A 38.2(4)
C13 Pd1 C14B 38.4(4)
C14A Pd1 C14B 34.0(5)
C13 Pd1 C15 67.6(3)
C14A Pd1 C15 36.6(4)
C14B Pd1 C15 36.3(3)
C13 Pd1 Cl2 163.6(2)
C14A Pd1 Cl2 126.7(3)
C14B Pd1 Cl2 127.0(3)
C15 Pd1 Cl2 96.04(19)
C13 Pd1 Sn1 93.7(2)
C14A Pd1 Sn1 126.4(3)
C14B Pd1 Sn1 126.6(3)
C15 Pd1 Sn1 161.24(19)
Cl2 Pd1 Sn1 102.72(3)
C26 N4 C27 108.8(4)
C26 N4 C25 109.4(4)
C27 N4 C25 110.1(4)
C26 N4 Sn2 112.9(3)
C27 N4 Sn2 113.2(3)
C25 N4 Sn2 102.3(3)
C21 C20 C19 119.7(5)
C21 C20 H20 119.7
C19 C20 H20 120.6
C21 C16 C17 121.6(4)
C21 C16 Sn2 119.6(3)
C17 C16 Sn2 118.7(3)
C16 C17 C18 119.3(4)
C16 C17 C22 118.2(4)
C18 C17 C22 122.4(5)
C2 C1 C6 120.7(5)
C2 C1 Sn1 119.5(4)
C6 C1 Sn1 119.8(4)
C16 C21 C20 119.5(5)
C16 C21 C25 116.9(4)
C20 C21 C25 123.6(4)
C3 C2 C1 119.4(5)
C3 C2 C7 122.7(5)
C1 C2 C7 118.0(5)
N1 C9 H9A 110.0
N1 C9 H9B 109.2
H9A C9 H9B 109.5
N1 C9 H9C 109.2
H9A C9 H9C 109.5
H9B C9 H9C 109.5
C5 C4 C3 120.7(5)
C5 C4 H4 120.4
C3 C4 H4 119.0
C19 C18 C17 118.4(5)
C19 C18 H18 121.9
C17 C18 H18 119.7
N1 C7 C2 111.1(4)
N1 C7 H7A 108.3
C2 C7 H7A 109.6
N1 C7 H7B 108.8
C2 C7 H7B 109.5
H7A C7 H7B 109.5
C6 C5 C4 119.4(5)
C6 C5 H5 120.9
C4 C5 H5 119.6
C20 C19 C18 121.5(5)
C20 C19 H19 120.3
C18 C19 H19 118.2
N4 C26 H26A 108.7
N4 C26 H26B 109.6
H26A C26 H26B 109.5
N4 C26 H26C 110.0
H26A C26 H26C 109.5
H26B C26 H26C 109.5
N3 C24 H24A 109.1
N3 C24 H24B 109.7
H24A C24 H24B 109.5
N3 C24 H24C 109.6
H24A C24 H24C 109.5
H24B C24 H24C 109.5
C2 C3 C4 119.7(5)
C2 C3 H3 119.7
C4 C3 H3 120.6
N4 C27 H27A 109.1
N4 C27 H27B 109.9
H27A C27 H27B 109.5
N4 C27 H27C 109.4
H27A C27 H27C 109.5
H27B C27 H27C 109.5
C14A C13 C14B 53.6(9)
C14A C13 Pd1 71.4(5)
C14B C13 Pd1 73.3(5)
C14A C13 H13A 120.0
C14B C13 H13A 70.8
Pd1 C13 H13A 73.0
C14A C13 H13B 120.0
C14B C13 H13B 157.3
Pd1 C13 H13B 127.8
H13A C13 H13B 120.0
C7 N1 C9 109.7(4)
C7 N1 C8 111.2(4)
C9 N1 C8 108.7(4)
C7 N1 Sn1 105.5(3)
C9 N1 Sn1 105.7(3)
C8 N1 Sn1 115.9(4)
C29 C30 Pd2 70.3(4)
C29 C30 H30A 123.3
Pd2 C30 H30A 110.1
C29 C30 H30B 124.0
Pd2 C30 H30B 109.4
H30A C30 H30B 109.5
C28 C29 C30 121.3(7)
C28 C29 Pd2 69.2(4)
C30 C29 Pd2 73.0(4)
C28 C29 H29 115(5)
C30 C29 H29 120(5)
Pd2 C29 H29 110(5)
C29 C28 Pd2 73.3(4)
C29 C28 H28A 122.4
Pd2 C28 H28A 108.7
C29 C28 H28B 124.0
Pd2 C28 H28B 110.0
H28A C28 H28B 109.5
C12 N2 C11 108.8(5)
C12 N2 C10 110.0(5)
C11 N2 C10 109.7(4)
C12 N2 Sn1 113.5(4)
C11 N2 Sn1 111.9(3)
C10 N2 Sn1 102.7(3)
C14B C15 C14A 55.1(9)
C14B C15 Pd1 71.1(5)
C14A C15 Pd1 68.9(5)
C14B C15 H15A 69.5
C14A C15 H15A 120.0
Pd1 C15 H15A 73.3
C14B C15 H15B 157.2
C14A C15 H15B 120.0
Pd1 C15 H15B 130.4
H15A C15 H15B 120.0
C23 N3 C24 109.4(4)
C23 N3 C22 110.9(4)
C24 N3 C22 109.3(4)
C23 N3 Sn2 113.2(3)
C24 N3 Sn2 107.8(3)
C22 N3 Sn2 106.0(3)
N4 C25 C21 110.0(4)
N4 C25 H25A 109.6
C21 C25 H25A 109.2
N4 C25 H25B 109.5
C21 C25 H25B 109.0
H25A C25 H25B 109.5
N3 C23 H23A 110.1
N3 C23 H23B 109.4
H23A C23 H23B 109.5
N3 C23 H23C 108.9
H23A C23 H23C 109.5
H23B C23 H23C 109.5
N2 C12 H12A 110.2
N2 C12 H12B 109.1
H12A C12 H12B 109.5
N2 C12 H12C 109.1
H12A C12 H12C 109.5
H12B C12 H12C 109.5
N2 C11 H11A 109.5
N2 C11 H11B 109.6
H11A C11 H11B 109.5
N2 C11 H11C 109.4
H11A C11 H11C 109.5
H11B C11 H11C 109.5
C5 C6 C1 120.1(5)
C5 C6 C10 122.6(5)
C1 C6 C10 117.3(5)
N2 C10 C6 111.2(4)
N2 C10 H10A 109.1
C6 C10 H10A 108.8
N2 C10 H10B 109.4
C6 C10 H10B 108.8
H10A C10 H10B 109.5
N1 C8 H8A 109.9
N1 C8 H8B 109.3
H8A C8 H8B 109.5
N1 C8 H8C 109.2
H8A C8 H8C 109.5
H8B C8 H8C 109.5
N3 C22 C17 110.3(4)
N3 C22 H22A 109.5
C17 C22 H22A 109.5
N3 C22 H22B 108.4
C17 C22 H22B 109.6
H22A C22 H22B 109.5
C15 C14A C13 121.7(9)
C15 C14A Pd1 74.5(5)
C13 C14A Pd1 70.5(5)
C15 C14A H14A 119.2
C13 C14A H14A 119.2
Pd1 C14A H14A 128.1
C15 C14B C13 119.5(10)
C15 C14B Pd1 72.5(5)
C13 C14B Pd1 68.3(5)

loop_
_geom_bond_atom_site_label_1
_geom_bond_atom_site_label_2
_geom_bond_distance
Sn1 C1 2.121(5)
Sn1 Cl1 2.4384(14)
Sn1 N1 2.456(4)
Sn1 N2 2.507(4)
Sn1 Pd1 2.5556(5)
Sn2 C16 2.128(5)
Sn2 N3 2.425(4)
Sn2 Cl3 2.4427(13)
Sn2 N4 2.493(4)
Sn2 Pd2 2.5482(5)
Pd2 C28 2.121(6)
Pd2 C29 2.173(7)
Pd2 C30 2.207(6)
Pd2 Cl4 2.3543(15)
Pd1 C13 2.117(6)
Pd1 C14A 2.128(10)
Pd1 C14B 2.181(11)
Pd1 C15 2.199(6)
Pd1 Cl2 2.3424(13)
N4 C26 1.470(7)
N4 C27 1.477(7)
N4 C25 1.483(6)
C20 C21 1.381(7)
C20 C19 1.382(8)
C20 H20 0.9599
C16 C21 1.379(7)
C16 C17 1.386(7)
C17 C18 1.403(7)
C17 C22 1.518(7)
C1 C2 1.388(7)
C1 C6 1.392(7)
C21 C25 1.520(7)
C2 C3 1.388(8)
C2 C7 1.501(7)
C9 N1 1.474(7)
C9 H9A 0.9599
C9 H9B 0.9602
C9 H9C 0.9599
C4 C5 1.389(9)
C4 C3 1.397(9)
C4 H4 0.9600
C18 C19 1.393(7)
C18 H18 0.9598
C7 N1 1.470(7)
C7 H7A 0.9600
C7 H7B 0.9600
C5 C6 1.381(8)
C5 H5 0.9599
C19 H19 0.9599
C26 H26A 0.9599
C26 H26B 0.9602
C26 H26C 0.9599
C24 N3 1.476(7)
C24 H24A 0.9600
C24 H24B 0.9601
C24 H24C 0.9600
C3 H3 0.9601
C27 H27A 0.9600
C27 H27B 0.9599
C27 H27C 0.9600
C13 C14A 1.388(13)
C13 C14B 1.413(13)
C13 H13A 0.9300
C13 H13B 0.9300
N1 C8 1.477(7)
C30 C29 1.381(11)
C30 H30A 0.9599
C30 H30B 0.9601
C29 C28 1.382(10)
C29 H29 1.11(9)
C28 H28A 0.9600
C28 H28B 0.9599
N2 C12 1.465(7)
N2 C11 1.465(7)
N2 C10 1.478(7)
C15 C14B 1.366(13)
C15 C14A 1.361(13)
C15 H15A 0.9300
C15 H15B 0.9300
N3 C23 1.474(7)
N3 C22 1.477(7)
C25 H25A 0.9598
C25 H25B 0.9600
C23 H23A 0.9601
C23 H23B 0.9602
C23 H23C 0.9598
C12 H12A 0.9602
C12 H12B 0.9599
C12 H12C 0.9600
C11 H11A 0.9602
C11 H11B 0.9601
C11 H11C 0.9599
C6 C10 1.516(8)
C10 H10A 0.9600
C10 H10B 0.9600
C8 H8A 0.9601
C8 H8B 0.9601
C8 H8C 0.9600
C22 H22A 0.9600
C22 H22B 0.9602
C14A H14A 0.9300
